data_4100380
_journal_name_full 'Journal of the American Chemical Society'
_journal_year 2005
_chemical_formula_moiety 'C63 H39 B3 F9 N3 '
_chemical_formula_sum 'C76.5 H51 B3 F9 N3'
_chemical_formula_weight 1215.63
_chemical_name_common trianthryltriphenylborazine-CF3
_space_group_IT_number 148
_symmetry_cell_setting trigonal
_symmetry_space_group_name_Hall '-R 3'
_symmetry_space_group_name_H-M 'R -3 :H'
_cell_angle_alpha 90.00
_cell_angle_beta 90.00
_cell_angle_gamma 120.00
_cell_formula_units_Z 6
_cell_length_a 20.4905(10)
_cell_length_b 20.4905(10)
_cell_length_c 25.5846(17)
_cell_measurement_temperature 100(2)
_cell_volume 9302.8(9)
_diffrn_ambient_temperature 100(2)
_exptl_crystal_density_diffrn 1.302
_cod_original_sg_symbol_H-M 'R -3'
_cod_original_formula_sum 'C76.50 H51 B3 F9 N3'
_cod_database_code 4100380

loop_
_symmetry_equiv_pos_as_xyz
'x, y, z'
'-y, x-y, z'
'-x+y, -x, z'
'x+2/3, y+1/3, z+1/3'
'-y+2/3, x-y+1/3, z+1/3'
'-x+y+2/3, -x+1/3, z+1/3'
'x+1/3, y+2/3, z+2/3'
'-y+1/3, x-y+2/3, z+2/3'
'-x+y+1/3, -x+2/3, z+2/3'
'-x, -y, -z'
'y, -x+y, -z'
'x-y, x, -z'
'-x+2/3, -y+1/3, -z+1/3'
'y+2/3, -x+y+1/3, -z+1/3'
'x-y+2/3, x+1/3, -z+1/3'
'-x+1/3, -y+2/3, -z+2/3'
'y+1/3, -x+y+2/3, -z+2/3'
'x-y+1/3, x+2/3, -z+2/3'

loop_
_atom_site_label
_atom_site_type_symbol
_atom_site_fract_x
_atom_site_fract_y
_atom_site_fract_z
_atom_site_U_iso_or_equiv
_atom_site_adp_type
_atom_site_occupancy
_atom_site_symmetry_multiplicity
_atom_site_calc_flag
_atom_site_refinement_flags
_atom_site_disorder_assembly
_atom_site_disorder_group
N1 N 0.58819(8) 0.28035(8) 0.00143(6) 0.0216(4) Uani 1 1 d . . .
B1 B 0.64015(11) 0.25251(11) 0.00149(7) 0.0212(4) Uani 1 1 d . . .
C1 C 0.61455(9) 0.16583(10) 0.00285(7) 0.0216(4) Uani 1 1 d . . .
C2 C 0.62374(10) 0.13078(10) -0.04181(7) 0.0225(4) Uani 1 1 d . . .
C3 C 0.64444(10) 0.16739(11) -0.09150(7) 0.0251(4) Uani 1 1 d . . .
H1 H 0.6496 0.2159 -0.0952 0.030 Uiso 1 1 calc R . .
C4 C 0.65698(11) 0.13449(11) -0.13375(7) 0.0288(4) Uani 1 1 d . . .
H2 H 0.6717 0.1606 -0.1662 0.035 Uiso 1 1 calc R . .
C5 C 0.64815(11) 0.06134(11) -0.12941(7) 0.0301(4) Uani 1 1 d . . .
H3 H 0.6574 0.0389 -0.1589 0.036 Uiso 1 1 calc R . .
C6 C 0.62654(11) 0.02337(11) -0.08339(8) 0.0293(4) Uani 1 1 d . . .
H4 H 0.6202 -0.0257 -0.0811 0.035 Uiso 1 1 calc R . .
C7 C 0.61312(10) 0.05615(10) -0.03837(7) 0.0250(4) Uani 1 1 d . . .
C8 C 0.59108(11) 0.01776(11) 0.00899(7) 0.0269(4) Uani 1 1 d . . .
H5 H 0.5838 -0.0317 0.0112 0.032 Uiso 1 1 calc R . .
C9 C 0.57936(10) 0.05039(10) 0.05334(7) 0.0252(4) Uani 1 1 d . . .
C10 C 0.55619(11) 0.01112(11) 0.10175(8) 0.0296(4) Uani 1 1 d . . .
H6 H 0.5467 -0.0392 0.1036 0.036 Uiso 1 1 calc R . .
C11 C 0.54735(11) 0.04388(12) 0.14539(8) 0.0315(5) Uani 1 1 d . . .
H7 H 0.5318 0.0166 0.1773 0.038 Uiso 1 1 calc R . .
C12 C 0.56143(11) 0.11897(12) 0.14303(8) 0.0311(5) Uani 1 1 d . . .
H8 H 0.5559 0.1420 0.1736 0.037 Uiso 1 1 calc R . .
C13 C 0.58279(11) 0.15842(11) 0.09730(7) 0.0263(4) Uani 1 1 d . . .
H9 H 0.5916 0.2085 0.0966 0.032 Uiso 1 1 calc R . .
C14 C 0.59230(10) 0.12603(10) 0.05015(7) 0.0233(4) Uani 1 1 d . . .
C15 C 0.50819(10) 0.22759(10) -0.00227(7) 0.0218(4) Uani 1 1 d . . .
C16 C 0.47799(10) 0.19119(10) -0.04940(7) 0.0243(4) Uani 1 1 d . . .
H10 H 0.5106 0.1977 -0.0778 0.029 Uiso 1 1 calc R . .
C17 C 0.40092(11) 0.14550(11) -0.05531(7) 0.0274(4) Uani 1 1 d . . .
H11 H 0.3806 0.1209 -0.0877 0.033 Uiso 1 1 calc R . .
C18 C 0.35344(11) 0.13586(11) -0.01350(8) 0.0287(4) Uani 1 1 d . A .
C19 C 0.38315(11) 0.17078(12) 0.03404(8) 0.0307(5) Uani 1 1 d . . .
H12 H 0.3506 0.1632 0.0627 0.037 Uiso 1 1 calc R . .
C20 C 0.46062(10) 0.21681(10) 0.03958(7) 0.0260(4) Uani 1 1 d . . .
H13 H 0.4811 0.2409 0.0720 0.031 Uiso 1 1 calc R . .
C21 C 0.27030(13) 0.08640(15) -0.02053(10) 0.0449(6) Uani 1 1 d . . .
F1 F 0.2438(3) 0.1197(6) -0.0548(3) 0.099(3) Uani 0.600(14) 1 d P A 1
F2 F 0.2518(2) 0.0229(4) -0.0432(5) 0.114(4) Uani 0.600(14) 1 d P A 1
F3 F 0.2306(3) 0.0754(4) 0.01957(16) 0.082(3) Uani 0.600(14) 1 d P A 1
F4 F 0.2316(5) 0.1052(10) 0.0093(7) 0.140(6) Uani 0.400(14) 1 d P A 2
F5 F 0.2464(4) 0.0762(10) -0.0650(2) 0.101(5) Uani 0.400(14) 1 d P A 2
F6 F 0.2474(3) 0.0159(5) 0.0002(8) 0.121(6) Uani 0.400(14) 1 d P A 2
C22 C 0.29411(17) 0.08961(14) 0.16615(10) 0.0528(7) Uani 1 1 d . . .
H14 H 0.2667 0.0361 0.1660 0.063 Uiso 1 1 calc R . .
C23 C 0.36829(18) 0.12651(15) 0.18020(11) 0.0546(7) Uani 1 1 d . C .
H15 H 0.3923 0.0987 0.1893 0.066 Uiso 1 1 calc R . .
C24 C 0.40849(17) 0.20434(15) 0.18117(10) 0.0516(7) Uani 1 1 d . . .
H16 H 0.4600 0.2304 0.1913 0.062 Uiso 0.50 1 calc PR B 4
C25 C 0.4837(3) 0.2427(3) 0.1968(2) 0.0474(11) Uani 0.50 1 d P C 3
H17 H 0.5031 0.2971 0.1951 0.071 Uiso 0.50 1 calc PR C 3
H18 H 0.5133 0.2294 0.1736 0.071 Uiso 0.50 1 calc PR C 3
H19 H 0.4875 0.2284 0.2328 0.071 Uiso 0.50 1 calc PR C 3
C26 C 0.0000 0.0000 0.0279(4) 0.123(3) Uani 1 3 d S . .
C27 C -0.025(2) 0.017(2) 0.0701(7) 0.174(11) Uani 0.33 1 d P . .
C28 C 0.0000 0.0000 0.1272(4) 0.173(5) Uani 1 3 d S . .

loop_
_atom_site_aniso_label
_atom_site_aniso_U_11
_atom_site_aniso_U_22
_atom_site_aniso_U_33
_atom_site_aniso_U_23
_atom_site_aniso_U_13
_atom_site_aniso_U_12
N1 0.0211(8) 0.0221(8) 0.0219(7) 0.0000(5) -0.0002(5) 0.0111(6)
B1 0.0236(10) 0.0223(10) 0.0174(9) 0.0007(6) 0.0014(7) 0.0112(8)
C1 0.0187(8) 0.0219(9) 0.0252(9) 0.0011(6) -0.0004(6) 0.0109(7)
C2 0.0184(8) 0.0215(9) 0.0265(9) 0.0005(6) -0.0010(6) 0.0092(7)
C3 0.0258(9) 0.0232(9) 0.0265(9) -0.0001(6) -0.0004(7) 0.0123(7)
C4 0.0301(10) 0.0323(10) 0.0241(9) 0.0005(7) 0.0010(7) 0.0156(9)
C5 0.0313(10) 0.0319(10) 0.0285(10) -0.0066(7) -0.0001(7) 0.0170(9)
C6 0.0314(10) 0.0271(10) 0.0329(10) -0.0040(7) -0.0019(7) 0.0173(8)
C7 0.0224(9) 0.0238(9) 0.0292(10) -0.0008(7) -0.0005(7) 0.0118(7)
C8 0.0275(10) 0.0214(9) 0.0319(10) 0.0004(7) -0.0011(7) 0.0122(8)
C9 0.0231(9) 0.0240(9) 0.0275(9) 0.0036(7) 0.0000(7) 0.0110(7)
C10 0.0272(10) 0.0271(10) 0.0329(10) 0.0066(7) 0.0013(7) 0.0124(8)
C11 0.0297(10) 0.0364(11) 0.0267(10) 0.0104(8) 0.0040(7) 0.0154(9)
C12 0.0301(10) 0.0386(11) 0.0254(9) 0.0013(8) 0.0026(7) 0.0177(9)
C13 0.0278(10) 0.0270(10) 0.0258(9) 0.0007(7) 0.0018(7) 0.0149(8)
C14 0.0199(8) 0.0234(9) 0.0264(9) 0.0017(7) -0.0004(6) 0.0105(7)
C15 0.0205(9) 0.0199(9) 0.0275(9) 0.0012(6) -0.0001(6) 0.0120(7)
C16 0.0250(9) 0.0234(9) 0.0261(9) 0.0010(7) 0.0012(7) 0.0133(8)
C17 0.0289(10) 0.0259(9) 0.0278(9) -0.0017(7) -0.0030(7) 0.0141(8)
C18 0.0217(9) 0.0276(10) 0.0337(10) 0.0005(7) -0.0018(7) 0.0098(8)
C19 0.0253(10) 0.0335(11) 0.0294(10) 0.0011(7) 0.0031(7) 0.0119(8)
C20 0.0257(9) 0.0275(9) 0.0244(9) -0.0010(7) 0.0008(7) 0.0131(8)
C21 0.0252(11) 0.0509(14) 0.0487(14) -0.0072(11) 0.0008(9) 0.0118(10)
F1 0.0353(19) 0.146(6) 0.092(5) 0.035(4) -0.019(2) 0.026(3)
F2 0.0325(18) 0.073(4) 0.192(9) -0.080(5) 0.006(4) -0.007(2)
F3 0.0252(19) 0.133(6) 0.032(2) -0.005(2) 0.0097(11) -0.002(2)
F4 0.020(3) 0.159(11) 0.224(14) -0.123(9) -0.015(5) 0.033(5)
F5 0.030(3) 0.171(12) 0.028(2) -0.007(4) -0.0068(17) -0.005(6)
F6 0.032(3) 0.055(4) 0.240(14) 0.065(6) -0.015(5) -0.006(3)
C22 0.0694(19) 0.0320(12) 0.0524(15) 0.0052(10) 0.0169(13) 0.0220(13)
C23 0.0700(19) 0.0434(14) 0.0528(16) 0.0003(11) 0.0110(13) 0.0301(14)
C24 0.0630(17) 0.0486(15) 0.0373(13) 0.0005(10) 0.0159(11) 0.0236(13)
C25 0.048(3) 0.056(3) 0.046(3) 0.005(2) 0.007(2) 0.032(3)
C26 0.132(5) 0.132(5) 0.105(6) 0.000 0.000 0.066(2)
C27 0.25(3) 0.30(3) 0.113(13) 0.058(18) 0.055(17) 0.25(2)
C28 0.212(9) 0.212(9) 0.094(8) 0.000 0.000 0.106(4)

loop_
_geom_bond_atom_site_label_1
_geom_bond_atom_site_label_2
_geom_bond_distance
_geom_bond_site_symmetry_2
_geom_bond_publ_flag
N1 B1 1.437(2) . ?
N1 B1 1.447(2) 3_665 ?
N1 C15 1.447(2) . ?
B1 N1 1.447(2) 2_655 ?
B1 C1 1.581(3) . ?
C1 C14 1.402(2) . ?
C1 C2 1.411(2) . ?
C2 C3 1.428(2) . ?
C2 C7 1.435(3) . ?
C3 C4 1.365(3) . ?
C4 C5 1.422(3) . ?
C5 C6 1.358(3) . ?
C6 C7 1.428(3) . ?
C7 C8 1.391(3) . ?
C8 C9 1.397(3) . ?
C9 C10 1.423(3) . ?
C9 C14 1.438(3) . ?
C10 C11 1.361(3) . ?
C11 C12 1.418(3) . ?
C12 C13 1.364(3) . ?
C13 C14 1.436(3) . ?
C15 C20 1.389(2) . ?
C15 C16 1.390(2) . ?
C16 C17 1.384(3) . ?
C17 C18 1.392(3) . ?
C18 C19 1.388(3) . ?
C18 C21 1.495(3) . ?
C19 C20 1.390(3) . ?
C21 F5 1.215(7) . ?
C21 F3 1.257(5) . ?
C21 F4 1.290(10) . ?
C21 F2 1.295(5) . ?
C21 F1 1.377(6) . ?
C21 F6 1.382(6) . ?
C22 C23 1.364(4) . ?
C22 C24 1.384(4) 13 ?
C23 C24 1.382(4) . ?
C24 C22 1.384(4) 13 ?
C24 C25 1.393(6) . ?
C26 C27 1.310(18) 3 ?
C26 C27 1.310(18) . ?
C26 C27 1.310(18) 2 ?
C26 C26 1.43(2) 10 ?
C27 C27 1.29(2) 3 ?
C27 C27 1.29(2) 2 ?
C27 C28 1.64(2) . ?
C28 C27 1.64(2) 2 ?
C28 C27 1.64(2) 3 ?
